data_2230759
loop_
_publ_author_name
'Siddegowda, M. S.'
'Jasinski, Jerry P.'
'Golen, James A.'
'Yathirajan, H. S.'
'Swamy, M. T.'

_publ_section_title
;
 Cyclobenzaprinium chloride
;
_journal_coeditor_code JH2300
_journal_issue 7
_journal_name_full 'Acta Crystallographica Section E'
_journal_page_first o1846
_journal_paper_doi 10.1107/S1600536811024676
_journal_volume 67
_journal_year 2011
_chemical_formula_iupac 'C20 H22 N +, Cl -'
_chemical_formula_moiety 'C20 H22 N +, Cl -'
_chemical_formula_sum 'C20 H22 Cl N'
_chemical_formula_weight 311.84
_chemical_name_systematic
;
3-(5<i>H</i>-dibenzo[<i>a</i>,<i>d</i>]cyclohepten-5-ylidene)-
<i>N</i>,<i>N</i>-dimethylpropanaminium chloride
;
_space_group_IT_number 88
_symmetry_cell_setting tetragonal
_symmetry_space_group_name_Hall '-I 4ad'
_symmetry_space_group_name_H-M 'I 41/a :2'
_atom_sites_solution_hydrogens geom
_atom_sites_solution_primary direct
_atom_sites_solution_secondary difmap
_cell_angle_alpha 90.00
_cell_angle_beta 90.00
_cell_angle_gamma 90.00
_cell_formula_units_Z 32
_cell_length_a 32.0959(7)
_cell_length_b 32.0959(7)
_cell_length_c 13.7578(5)
_cell_measurement_reflns_used 11897
_cell_measurement_temperature 173(2)
_cell_measurement_theta_max 32.36
_cell_measurement_theta_min 3.00
_cell_volume 14172.6(7)
_computing_cell_refinement '<i>CrysAlis PRO</i> (Oxford Diffraction, 2010)'
_computing_data_collection '<i>CrysAlis PRO</i> (Oxford Diffraction, 2010)'
_computing_data_reduction '<i>CrysAlis RED</i> (Oxford Diffraction, 2010)'
_computing_molecular_graphics '<i>SHELXTL</i> (Sheldrick, 2008)'
_computing_publication_material '<i>SHELXTL</i> (Sheldrick, 2008)'
_computing_structure_refinement '<i>SHELXL97</i> (Sheldrick, 2008)'
_computing_structure_solution '<i>SHELXS97</i> (Sheldrick, 2008)'
_diffrn_ambient_temperature 173(2)
_diffrn_detector_area_resol_mean 16.1500
_diffrn_measured_fraction_theta_full 0.998
_diffrn_measured_fraction_theta_max 0.998
_diffrn_measurement_device_type 'Oxford Diffraction Xcalibur Eos Gemini'
_diffrn_measurement_method \w
_diffrn_radiation_monochromator graphite
_diffrn_radiation_source 'Enhance (Mo) X-ray Source'
_diffrn_radiation_type MoK\a
_diffrn_radiation_wavelength 0.71073
_diffrn_reflns_av_R_equivalents 0.0518
_diffrn_reflns_av_sigmaI/netI 0.0288
_diffrn_reflns_limit_h_max 42
_diffrn_reflns_limit_h_min -42
_diffrn_reflns_limit_k_max 42
_diffrn_reflns_limit_k_min -28
_diffrn_reflns_limit_l_max 18
_diffrn_reflns_limit_l_min -18
_diffrn_reflns_number 62421
_diffrn_reflns_theta_full 25.24
_diffrn_reflns_theta_max 27.88
_diffrn_reflns_theta_min 3.01
_exptl_absorpt_coefficient_mu 0.213
_exptl_absorpt_correction_T_max 0.9587
_exptl_absorpt_correction_T_min 0.9198
_exptl_absorpt_correction_type multi-scan
_exptl_absorpt_process_details
;
(CrysAlis RED; Oxford Diffraction, 2010)
;
_exptl_crystal_colour colorless
_exptl_crystal_density_diffrn 1.169
_exptl_crystal_density_method 'not measured'
_exptl_crystal_description block
_exptl_crystal_F_000 5312
_exptl_crystal_size_max 0.40
_exptl_crystal_size_mid 0.22
_exptl_crystal_size_min 0.20
_refine_diff_density_max 1.002
_refine_diff_density_min -0.381
_refine_ls_extinction_method none
_refine_ls_goodness_of_fit_ref 1.029
_refine_ls_hydrogen_treatment mixed
_refine_ls_matrix_type full
_refine_ls_number_parameters 407
_refine_ls_number_reflns 8426
_refine_ls_number_restraints 2
_refine_ls_restrained_S_all 1.029
_refine_ls_R_factor_all 0.0932
_refine_ls_R_factor_gt 0.0707
_refine_ls_shift/su_max 0.004
_refine_ls_shift/su_mean 0.000
_refine_ls_structure_factor_coef Fsqd
_refine_ls_weighting_details 'calc w=1/[\s^2^(Fo^2^)+(0.0824P)^2^+20.4470P] where P=(Fo^2^+2Fc^2^)/3'
_refine_ls_weighting_scheme calc
_refine_ls_wR_factor_gt 0.1791
_refine_ls_wR_factor_ref 0.1981
_reflns_number_gt 6210
_reflns_number_total 8426
_reflns_threshold_expression I>2sigma(I)
_cod_data_source_file jh2300.cif
_cod_data_source_block I
_cod_original_sg_symbol_H-M 'I 41/a'
_cod_database_code 2230759
_cod_database_fobs_code 2230759

loop_
_symmetry_equiv_pos_as_xyz
'x, y, z'
'-x+1/2, -y, z+1/2'
'-y+3/4, x+1/4, z+1/4'
'y+3/4, -x+3/4, z+3/4'
'x+1/2, y+1/2, z+1/2'
'-x+1, -y+1/2, z+1'
'-y+5/4, x+3/4, z+3/4'
'y+5/4, -x+5/4, z+5/4'
'-x, -y, -z'
'x-1/2, y, -z-1/2'
'y-3/4, -x-1/4, -z-1/4'
'-y-3/4, x-3/4, -z-3/4'
'-x+1/2, -y+1/2, -z+1/2'
'x, y+1/2, -z'
'y-1/4, -x+1/4, -z+1/4'
'-y-1/4, x-1/4, -z-1/4'

loop_
_atom_site_type_symbol
_atom_site_label
_atom_site_fract_x
_atom_site_fract_y
_atom_site_fract_z
_atom_site_U_iso_or_equiv
_atom_site_adp_type
_atom_site_calc_flag
_atom_site_refinement_flags
_atom_site_occupancy
_atom_site_symmetry_multiplicity
_atom_site_disorder_assembly
_atom_site_disorder_group
Cl Cl1 0.43755(2) 0.83305(3) 0.52604(5) 0.0660(2) Uani d . 1 1 . .
Cl Cl2 0.42392(3) 0.82264(3) 0.02610(5) 0.0750(3) Uani d . 1 1 . .
N N1 0.42875(6) 0.83934(6) 0.74395(14) 0.0400(4) Uani d D 1 1 . .
H H1N 0.4313(8) 0.8397(8) 0.6811(13) 0.048 Uiso d D 1 1 . .
N N2 0.43246(7) 0.82088(6) 0.24254(15) 0.0457(5) Uani d D 1 1 . .
H H2N 0.4305(8) 0.8217(9) 0.1797(13) 0.055 Uiso d D 1 1 . .
C C1 0.35291(7) 0.97757(6) 0.60833(17) 0.0385(5) Uani d . 1 1 . .
C C2 0.33019(9) 0.95055(8) 0.5497(2) 0.0545(7) Uani d . 1 1 . .
H H2A 0.3132 0.9298 0.5789 0.065 Uiso calc R 1 1 . .
C C3 0.33210(12) 0.95355(9) 0.4491(2) 0.0730(10) Uani d . 1 1 . .
H H3A 0.3158 0.9354 0.4100 0.088 Uiso calc R 1 1 . .
C C4 0.35725(13) 0.98246(10) 0.4061(2) 0.0772(10) Uani d . 1 1 . .
H H4A 0.3591 0.9839 0.3372 0.093 Uiso calc R 1 1 . .
C C5 0.37984(10) 1.00939(9) 0.4623(2) 0.0614(7) Uani d . 1 1 . .
H H5A 0.3977 1.0290 0.4317 0.074 Uiso calc R 1 1 . .
C C6 0.37719(7) 1.00871(7) 0.56414(18) 0.0422(5) Uani d . 1 1 . .
C C7 0.39916(8) 1.04093(7) 0.6178(2) 0.0489(6) Uani d . 1 1 . .
H H7A 0.4243 1.0506 0.5893 0.059 Uiso calc R 1 1 . .
C C8 0.38858(9) 1.05853(8) 0.7015(2) 0.0523(6) Uani d . 1 1 . .
H H8A 0.4063 1.0803 0.7236 0.063 Uiso calc R 1 1 . .
C C9 0.35311(9) 1.04873(8) 0.76403(19) 0.0498(6) Uani d . 1 1 . .
C C10 0.33717(12) 1.08112(10) 0.8215(2) 0.0720(9) Uani d . 1 1 . .
H H10A 0.3494 1.1080 0.8171 0.086 Uiso calc R 1 1 . .
C C11 0.30480(15) 1.07497(13) 0.8830(3) 0.0934(13) Uani d . 1 1 . .
H H11A 0.2942 1.0976 0.9202 0.112 Uiso calc R 1 1 . .
C C12 0.28720(13) 1.03582(14) 0.8918(3) 0.0927(13) Uani d . 1 1 . .
H H12A 0.2648 1.0315 0.9359 0.111 Uiso calc R 1 1 . .
C C13 0.30206(10) 1.00289(10) 0.8365(2) 0.0681(8) Uani d . 1 1 . .
H H13A 0.2897 0.9761 0.8427 0.082 Uiso calc R 1 1 . .
C C14 0.33494(8) 1.00882(7) 0.77176(18) 0.0457(5) Uani d . 1 1 . .
C C15 0.35139(7) 0.97280(7) 0.71591(17) 0.0387(5) Uani d . 1 1 . .
C C16 0.36159(7) 0.93744(7) 0.76229(18) 0.0438(5) Uani d . 1 1 . .
H H16A 0.3582 0.9375 0.8309 0.053 Uiso calc R 1 1 . .
C C17 0.37771(8) 0.89783(7) 0.71793(18) 0.0445(5) Uani d . 1 1 . .
H H17A 0.3867 0.9032 0.6502 0.053 Uiso calc R 1 1 . .
H H17B 0.3552 0.8767 0.7165 0.053 Uiso calc R 1 1 . .
C C18 0.41440(7) 0.88136(7) 0.77680(17) 0.0427(5) Uani d . 1 1 . .
H H18A 0.4379 0.9013 0.7716 0.051 Uiso calc R 1 1 . .
H H18B 0.4062 0.8797 0.8461 0.051 Uiso calc R 1 1 . .
C C19 0.47131(8) 0.82985(11) 0.7813(2) 0.0649(8) Uani d . 1 1 . .
H H19A 0.4805 0.8029 0.7559 0.097 Uiso calc R 1 1 . .
H H19B 0.4707 0.8288 0.8525 0.097 Uiso calc R 1 1 . .
H H19C 0.4907 0.8516 0.7601 0.097 Uiso calc R 1 1 . .
C C20 0.39931(8) 0.80568(8) 0.77229(19) 0.0490(6) Uani d . 1 1 . .
H H20A 0.3717 0.8115 0.7448 0.074 Uiso calc R 1 1 . .
H H20B 0.3973 0.8044 0.8433 0.074 Uiso calc R 1 1 . .
H H20C 0.4095 0.7789 0.7474 0.074 Uiso calc R 1 1 . .
C C21 0.44909(8) 0.97348(7) 0.1150(2) 0.0497(6) Uani d . 1 1 . .
C C22 0.47225(10) 0.94587(9) 0.0590(2) 0.0668(8) Uani d . 1 1 . .
H H22A 0.4893 0.9257 0.0903 0.080 Uiso calc R 1 1 . .
C C23 0.47100(11) 0.94719(11) -0.0410(3) 0.0756(9) Uani d . 1 1 . .
H H23A 0.4879 0.9286 -0.0776 0.091 Uiso calc R 1 1 . .
C C24 0.44576(11) 0.97486(11) -0.0883(2) 0.0719(9) Uani d . 1 1 . .
H H24A 0.4445 0.9751 -0.1573 0.086 Uiso calc R 1 1 . .
C C25 0.42190(10) 1.00278(10) -0.0337(2) 0.0628(7) Uani d . 1 1 . .
H H25A 0.4038 1.0216 -0.0660 0.075 Uiso calc R 1 1 . .
C C26 0.42435(7) 1.00330(8) 0.0672(2) 0.0492(6) Uani d . 1 1 . .
C C27 0.40175(8) 1.03607(9) 0.1188(2) 0.0549(7) Uani d . 1 1 . .
H H27A 0.3764 1.0449 0.0897 0.066 Uiso calc R 1 1 . .
C C28 0.41211(8) 1.05516(8) 0.2012(2) 0.0518(6) Uani d . 1 1 . .
H H28A 0.3937 1.0765 0.2223 0.062 Uiso calc R 1 1 . .
C C29 0.44827(7) 1.04757(7) 0.26371(18) 0.0428(5) Uani d . 1 1 . .
C C30 0.46409(8) 1.08065(8) 0.3185(2) 0.0525(6) Uani d . 1 1 . .
H H30A 0.4511 1.1072 0.3141 0.063 Uiso calc R 1 1 . .
C C31 0.49824(9) 1.07574(9) 0.3793(2) 0.0601(7) Uani d . 1 1 . .
H H31A 0.5085 1.0988 0.4155 0.072 Uiso calc R 1 1 . .
C C32 0.51703(10) 1.03762(10) 0.3869(2) 0.0656(8) Uani d . 1 1 . .
H H32A 0.5406 1.0341 0.4277 0.079 Uiso calc R 1 1 . .
C C33 0.50154(9) 1.00441(9) 0.3350(2) 0.0611(7) Uani d . 1 1 . .
H H33A 0.5145 0.9780 0.3415 0.073 Uiso calc R 1 1 . .
C C34 0.46736(8) 1.00845(7) 0.27330(19) 0.0457(5) Uani d . 1 1 . .
C C35 0.45100(8) 0.97120(7) 0.2225(2) 0.0509(6) Uani d . 1 1 . .
C C36 0.43968(11) 0.93803(8) 0.2764(2) 0.0648(8) Uani d . 1 1 . .
H H36A 0.4439 0.9405 0.3445 0.078 Uiso calc R 1 1 . .
C C37 0.42116(11) 0.89759(8) 0.2417(2) 0.0650(8) Uani d . 1 1 . .
H H37A 0.3928 0.8941 0.2689 0.078 Uiso calc R 1 1 . .
H H37B 0.4190 0.8977 0.1700 0.078 Uiso calc R 1 1 . .
C C38 0.44836(10) 0.86245(8) 0.2740(2) 0.0557(7) Uani d . 1 1 . .
H H38A 0.4767 0.8666 0.2473 0.067 Uiso calc R 1 1 . .
H H38B 0.4505 0.8629 0.3458 0.067 Uiso calc R 1 1 . .
C C39 0.39106(9) 0.80871(10) 0.2797(2) 0.0616(7) Uani d . 1 1 . .
H H39A 0.3852 0.7798 0.2612 0.092 Uiso calc R 1 1 . .
H H39B 0.3698 0.8270 0.2517 0.092 Uiso calc R 1 1 . .
H H39C 0.3907 0.8112 0.3506 0.092 Uiso calc R 1 1 . .
C C40 0.46398(9) 0.78921(9) 0.2685(2) 0.0611(7) Uani d . 1 1 . .
H H40A 0.4552 0.7620 0.2437 0.092 Uiso calc R 1 1 . .
H H40B 0.4668 0.7878 0.3394 0.092 Uiso calc R 1 1 . .
H H40C 0.4908 0.7968 0.2397 0.092 Uiso calc R 1 1 . .

loop_
_atom_site_aniso_label
_atom_site_aniso_U_11
_atom_site_aniso_U_22
_atom_site_aniso_U_33
_atom_site_aniso_U_12
_atom_site_aniso_U_13
_atom_site_aniso_U_23
Cl1 0.0768(5) 0.0889(5) 0.0323(3) -0.0323(4) 0.0073(3) -0.0092(3)
Cl2 0.1072(6) 0.0865(5) 0.0315(3) 0.0333(5) -0.0039(3) -0.0032(3)
N1 0.0440(10) 0.0490(11) 0.0271(9) 0.0071(8) -0.0035(8) 0.0039(8)
N2 0.0686(13) 0.0403(10) 0.0282(9) -0.0061(9) 0.0010(9) 0.0022(8)
C1 0.0407(11) 0.0339(10) 0.0408(12) 0.0069(8) -0.0030(9) 0.0031(9)
C2 0.0655(16) 0.0392(12) 0.0590(17) 0.0008(11) -0.0141(13) 0.0002(11)
C3 0.108(3) 0.0513(16) 0.0599(19) 0.0113(16) -0.0318(18) -0.0139(14)
C4 0.131(3) 0.0618(18) 0.0390(15) 0.0235(19) -0.0056(17) -0.0026(14)
C5 0.088(2) 0.0496(15) 0.0461(15) 0.0133(14) 0.0150(14) 0.0085(12)
C6 0.0472(12) 0.0373(11) 0.0423(13) 0.0085(9) 0.0037(10) 0.0050(9)
C7 0.0453(13) 0.0427(12) 0.0587(16) -0.0055(10) 0.0012(11) 0.0120(11)
C8 0.0598(15) 0.0400(12) 0.0570(16) -0.0074(11) -0.0127(12) 0.0039(11)
C9 0.0662(16) 0.0435(13) 0.0398(13) 0.0121(11) -0.0092(11) -0.0012(10)
C10 0.114(3) 0.0519(16) 0.0507(17) 0.0184(16) -0.0023(18) -0.0105(13)
C11 0.136(4) 0.080(2) 0.065(2) 0.045(2) 0.020(2) -0.0065(18)
C12 0.103(3) 0.109(3) 0.067(2) 0.040(2) 0.038(2) 0.011(2)
C13 0.0706(19) 0.0690(18) 0.0647(19) 0.0136(15) 0.0216(16) 0.0120(15)
C14 0.0522(13) 0.0448(12) 0.0401(13) 0.0099(10) 0.0016(10) 0.0040(10)
C15 0.0384(11) 0.0362(11) 0.0413(12) -0.0012(8) 0.0017(9) 0.0040(9)
C16 0.0514(13) 0.0386(11) 0.0412(13) 0.0004(10) 0.0030(10) 0.0060(9)
C17 0.0537(13) 0.0351(11) 0.0448(13) 0.0005(10) -0.0053(11) 0.0037(9)
C18 0.0488(13) 0.0422(12) 0.0370(12) -0.0015(10) -0.0033(10) -0.0009(9)
C19 0.0447(14) 0.089(2) 0.0613(18) 0.0136(14) -0.0100(13) 0.0124(16)
C20 0.0617(15) 0.0421(12) 0.0433(14) -0.0002(11) -0.0071(11) 0.0013(10)
C21 0.0515(14) 0.0390(12) 0.0587(16) -0.0020(10) -0.0109(12) -0.0065(11)
C22 0.077(2) 0.0534(16) 0.071(2) 0.0115(14) -0.0197(16) -0.0181(14)
C23 0.080(2) 0.076(2) 0.070(2) 0.0045(17) -0.0084(17) -0.0259(17)
C24 0.091(2) 0.077(2) 0.0477(17) -0.0218(18) -0.0074(16) -0.0124(15)
C25 0.0630(17) 0.0684(18) 0.0570(17) -0.0089(14) -0.0151(14) 0.0049(14)
C26 0.0426(12) 0.0495(13) 0.0554(15) -0.0066(10) -0.0074(11) 0.0020(11)
C27 0.0437(13) 0.0607(16) 0.0602(17) 0.0093(11) -0.0023(12) 0.0110(13)
C28 0.0488(14) 0.0474(13) 0.0591(17) 0.0120(11) 0.0089(12) 0.0089(12)
C29 0.0429(12) 0.0387(11) 0.0468(13) 0.0022(9) 0.0110(10) 0.0050(10)
C30 0.0602(15) 0.0387(12) 0.0585(16) 0.0013(11) 0.0172(13) -0.0036(11)
C31 0.0595(16) 0.0569(16) 0.0639(18) -0.0091(13) 0.0107(14) -0.0197(13)
C32 0.0589(16) 0.0739(19) 0.0639(19) 0.0041(14) -0.0094(14) -0.0177(15)
C33 0.0664(17) 0.0521(15) 0.0648(18) 0.0157(13) -0.0142(14) -0.0078(13)
C34 0.0504(13) 0.0377(11) 0.0490(14) 0.0020(10) -0.0021(11) 0.0003(10)
C35 0.0593(15) 0.0346(11) 0.0588(16) 0.0054(10) -0.0136(12) -0.0018(11)
C36 0.095(2) 0.0423(14) 0.0573(17) 0.0042(14) -0.0209(16) 0.0002(12)
C37 0.083(2) 0.0470(15) 0.0652(19) -0.0013(14) -0.0148(16) 0.0026(13)
C38 0.0817(19) 0.0412(13) 0.0441(14) -0.0082(12) -0.0023(13) 0.0028(11)
C39 0.0633(17) 0.0662(17) 0.0553(17) -0.0059(13) 0.0060(13) 0.0006(14)
C40 0.0643(17) 0.0545(15) 0.0643(19) 0.0005(13) 0.0015(14) 0.0099(13)

loop_
_atom_type_symbol
_atom_type_description
_atom_type_scat_dispersion_real
_atom_type_scat_dispersion_imag
_atom_type_scat_source
C C 0.0033 0.0016 'International Tables Vol C Tables 4.2.6.8 and 6.1.1.4'
H H 0.0000 0.0000 'International Tables Vol C Tables 4.2.6.8 and 6.1.1.4'
N N 0.0061 0.0033 'International Tables Vol C Tables 4.2.6.8 and 6.1.1.4'
Cl Cl 0.1484 0.1585 'International Tables Vol C Tables 4.2.6.8 and 6.1.1.4'

loop_
_geom_angle_atom_site_label_1
_geom_angle_atom_site_label_2
_geom_angle_atom_site_label_3
_geom_angle_site_symmetry_1
_geom_angle_site_symmetry_3
_geom_angle
_geom_angle_publ_flag
C20 N1 C19 . . 110.1(2) ?
C20 N1 C18 . . 112.34(19) ?
C19 N1 C18 . . 111.3(2) ?
C20 N1 H1N . . 109.2(17) ?
C19 N1 H1N . . 105.1(17) ?
C18 N1 H1N . . 108.6(17) ?
C39 N2 C40 . . 110.5(2) ?
C39 N2 C38 . . 116.3(2) ?
C40 N2 C38 . . 108.1(2) ?
C39 N2 H2N . . 106.7(19) ?
C40 N2 H2N . . 108.2(19) ?
C38 N2 H2N . . 106.6(19) ?
C2 C1 C6 . . 118.9(2) ?
C2 C1 C15 . . 119.7(2) ?
C6 C1 C15 . . 121.4(2) ?
C3 C2 C1 . . 120.7(3) ?
C3 C2 H2A . . 119.6 ?
C1 C2 H2A . . 119.6 ?
C4 C3 C2 . . 120.4(3) ?
C4 C3 H3A . . 119.8 ?
C2 C3 H3A . . 119.8 ?
C5 C4 C3 . . 119.8(3) ?
C5 C4 H4A . . 120.1 ?
C3 C4 H4A . . 120.1 ?
C4 C5 C6 . . 121.5(3) ?
C4 C5 H5A . . 119.2 ?
C6 C5 H5A . . 119.2 ?
C5 C6 C1 . . 118.4(2) ?
C5 C6 C7 . . 117.8(2) ?
C1 C6 C7 . . 123.7(2) ?
C8 C7 C6 . . 128.3(2) ?
C8 C7 H7A . . 115.9 ?
C6 C7 H7A . . 115.9 ?
C7 C8 C9 . . 128.2(2) ?
C7 C8 H8A . . 115.9 ?
C9 C8 H8A . . 115.9 ?
C10 C9 C14 . . 118.7(3) ?
C10 C9 C8 . . 117.2(3) ?
C14 C9 C8 . . 124.2(2) ?
C11 C10 C9 . . 121.6(3) ?
C11 C10 H10A . . 119.2 ?
C9 C10 H10A . . 119.2 ?
C10 C11 C12 . . 120.0(3) ?
C10 C11 H11A . . 120.0 ?
C12 C11 H11A . . 120.0 ?
C11 C12 C13 . . 120.3(3) ?
C11 C12 H12A . . 119.9 ?
C13 C12 H12A . . 119.9 ?
C12 C13 C14 . . 120.5(3) ?
C12 C13 H13A . . 119.8 ?
C14 C13 H13A . . 119.8 ?
C13 C14 C9 . . 119.0(2) ?
C13 C14 C15 . . 119.6(2) ?
C9 C14 C15 . . 121.4(2) ?
C16 C15 C14 . . 119.9(2) ?
C16 C15 C1 . . 123.5(2) ?
C14 C15 C1 . . 116.48(19) ?
C15 C16 C17 . . 127.3(2) ?
C15 C16 H16A . . 116.3 ?
C17 C16 H16A . . 116.3 ?
C16 C17 C18 . . 110.1(2) ?
C16 C17 H17A . . 109.6 ?
C18 C17 H17A . . 109.6 ?
C16 C17 H17B . . 109.6 ?
C18 C17 H17B . . 109.6 ?
H17A C17 H17B . . 108.2 ?
N1 C18 C17 . . 112.98(19) ?
N1 C18 H18A . . 109.0 ?
C17 C18 H18A . . 109.0 ?
N1 C18 H18B . . 109.0 ?
C17 C18 H18B . . 109.0 ?
H18A C18 H18B . . 107.8 ?
N1 C19 H19A . . 109.5 ?
N1 C19 H19B . . 109.5 ?
H19A C19 H19B . . 109.5 ?
N1 C19 H19C . . 109.5 ?
H19A C19 H19C . . 109.5 ?
H19B C19 H19C . . 109.5 ?
N1 C20 H20A . . 109.5 ?
N1 C20 H20B . . 109.5 ?
H20A C20 H20B . . 109.5 ?
N1 C20 H20C . . 109.5 ?
H20A C20 H20C . . 109.5 ?
H20B C20 H20C . . 109.5 ?
C22 C21 C26 . . 118.5(3) ?
C22 C21 C35 . . 120.0(2) ?
C26 C21 C35 . . 121.6(2) ?
C23 C22 C21 . . 121.3(3) ?
C23 C22 H22A . . 119.4 ?
C21 C22 H22A . . 119.4 ?
C24 C23 C22 . . 120.8(3) ?
C24 C23 H23A . . 119.6 ?
C22 C23 H23A . . 119.6 ?
C23 C24 C25 . . 119.1(3) ?
C23 C24 H24A . . 120.5 ?
C25 C24 H24A . . 120.5 ?
C26 C25 C24 . . 120.9(3) ?
C26 C25 H25A . . 119.6 ?
C24 C25 H25A . . 119.6 ?
C25 C26 C21 . . 119.4(3) ?
C25 C26 C27 . . 117.8(3) ?
C21 C26 C27 . . 122.9(3) ?
C28 C27 C26 . . 128.4(2) ?
C28 C27 H27A . . 115.8 ?
C26 C27 H27A . . 115.8 ?
C27 C28 C29 . . 128.4(2) ?
C27 C28 H28A . . 115.8 ?
C29 C28 H28A . . 115.8 ?
C30 C29 C34 . . 118.1(2) ?
C30 C29 C28 . . 118.6(2) ?
C34 C29 C28 . . 123.4(2) ?
C31 C30 C29 . . 121.7(2) ?
C31 C30 H30A . . 119.1 ?
C29 C30 H30A . . 119.1 ?
C32 C31 C30 . . 119.7(3) ?
C32 C31 H31A . . 120.1 ?
C30 C31 H31A . . 120.1 ?
C31 C32 C33 . . 119.6(3) ?
C31 C32 H32A . . 120.2 ?
C33 C32 H32A . . 120.2 ?
C32 C33 C34 . . 121.9(3) ?
C32 C33 H33A . . 119.0 ?
C34 C33 H33A . . 119.0 ?
C33 C34 C29 . . 119.0(2) ?
C33 C34 C35 . . 119.4(2) ?
C29 C34 C35 . . 121.5(2) ?
C36 C35 C34 . . 118.3(3) ?
C36 C35 C21 . . 125.2(2) ?
C34 C35 C21 . . 116.5(2) ?
C35 C36 C37 . . 127.9(3) ?
C35 C36 H36A . . 116.1 ?
C37 C36 H36A . . 116.1 ?
C38 C37 C36 . . 109.0(3) ?
C38 C37 H37A . . 109.9 ?
C36 C37 H37A . . 109.9 ?
C38 C37 H37B . . 109.9 ?
C36 C37 H37B . . 109.9 ?
H37A C37 H37B . . 108.3 ?
N2 C38 C37 . . 112.9(2) ?
N2 C38 H38A . . 109.0 ?
C37 C38 H38A . . 109.0 ?
N2 C38 H38B . . 109.0 ?
C37 C38 H38B . . 109.0 ?
H38A C38 H38B . . 107.8 ?
N2 C39 H39A . . 109.5 ?
N2 C39 H39B . . 109.5 ?
H39A C39 H39B . . 109.5 ?
N2 C39 H39C . . 109.5 ?
H39A C39 H39C . . 109.5 ?
H39B C39 H39C . . 109.5 ?
N2 C40 H40A . . 109.5 ?
N2 C40 H40B . . 109.5 ?
H40A C40 H40B . . 109.5 ?
N2 C40 H40C . . 109.5 ?
H40A C40 H40C . . 109.5 ?
H40B C40 H40C . . 109.5 ?

loop_
_geom_bond_atom_site_label_1
_geom_bond_atom_site_label_2
_geom_bond_site_symmetry_2
_geom_bond_distance
_geom_bond_publ_flag
N1 C20 . 1.487(3) ?
N1 C19 . 1.491(3) ?
N1 C18 . 1.495(3) ?
N1 H1N . 0.869(17) ?
N2 C39 . 1.476(4) ?
N2 C40 . 1.478(4) ?
N2 C38 . 1.493(3) ?
N2 H2N . 0.867(17) ?
C1 C2 . 1.391(3) ?
C1 C6 . 1.406(3) ?
C1 C15 . 1.489(3) ?
C2 C3 . 1.389(4) ?
C2 H2A . 0.9500 ?
C3 C4 . 1.365(5) ?
C3 H3A . 0.9500 ?
C4 C5 . 1.368(5) ?
C4 H4A . 0.9500 ?
C5 C6 . 1.404(4) ?
C5 H5A . 0.9500 ?
C6 C7 . 1.453(4) ?
C7 C8 . 1.327(4) ?
C7 H7A . 0.9500 ?
C8 C9 . 1.461(4) ?
C8 H8A . 0.9500 ?
C9 C10 . 1.403(4) ?
C9 C14 . 1.411(4) ?
C10 C11 . 1.354(5) ?
C10 H10A . 0.9500 ?
C11 C12 . 1.383(6) ?
C11 H11A . 0.9500 ?
C12 C13 . 1.387(5) ?
C12 H12A . 0.9500 ?
C13 C14 . 1.394(4) ?
C13 H13A . 0.9500 ?
C14 C15 . 1.485(3) ?
C15 C16 . 1.343(3) ?
C16 C17 . 1.502(3) ?
C16 H16A . 0.9500 ?
C17 C18 . 1.524(3) ?
C17 H17A . 0.9900 ?
C17 H17B . 0.9900 ?
C18 H18A . 0.9900 ?
C18 H18B . 0.9900 ?
C19 H19A . 0.9800 ?
C19 H19B . 0.9800 ?
C19 H19C . 0.9800 ?
C20 H20A . 0.9800 ?
C20 H20B . 0.9800 ?
C20 H20C . 0.9800 ?
C21 C22 . 1.390(4) ?
C21 C26 . 1.407(4) ?
C21 C35 . 1.483(4) ?
C22 C23 . 1.377(5) ?
C22 H22A . 0.9500 ?
C23 C24 . 1.367(5) ?
C23 H23A . 0.9500 ?
C24 C25 . 1.397(5) ?
C24 H24A . 0.9500 ?
C25 C26 . 1.391(4) ?
C25 H25A . 0.9500 ?
C26 C27 . 1.461(4) ?
C27 C28 . 1.331(4) ?
C27 H27A . 0.9500 ?
C28 C29 . 1.465(4) ?
C28 H28A . 0.9500 ?
C29 C30 . 1.398(4) ?
C29 C34 . 1.403(3) ?
C30 C31 . 1.387(4) ?
C30 H30A . 0.9500 ?
C31 C32 . 1.368(4) ?
C31 H31A . 0.9500 ?
C32 C33 . 1.375(4) ?
C32 H32A . 0.9500 ?
C33 C34 . 1.394(4) ?
C33 H33A . 0.9500 ?
C34 C35 . 1.481(3) ?
C35 C36 . 1.347(4) ?
C36 C37 . 1.505(4) ?
C36 H36A . 0.9500 ?
C37 C38 . 1.494(4) ?
C37 H37A . 0.9900 ?
C37 H37B . 0.9900 ?
C38 H38A . 0.9900 ?
C38 H38B . 0.9900 ?
C39 H39A . 0.9800 ?
C39 H39B . 0.9800 ?
C39 H39C . 0.9800 ?
C40 H40A . 0.9800 ?
C40 H40B . 0.9800 ?
C40 H40C . 0.9800 ?

loop_
_geom_hbond_atom_site_label_D
_geom_hbond_atom_site_label_H
_geom_hbond_atom_site_label_A
_geom_hbond_site_symmetry_A
_geom_hbond_distance_DH
_geom_hbond_distance_HA
_geom_hbond_distance_DA
_geom_hbond_angle_DHA
N1 H1N Cl1 . 0.869(17) 2.153(18) 3.018(2) 174(2)
N2 H2N Cl2 . 0.867(17) 2.124(18) 2.991(2) 178(3)
C19 H19B Cl2 1_556 0.98 2.83 3.702(3) 149
C20 H20B Cl2 1_556 0.98 2.72 3.621(3) 153
C38 H38B Cl1 . 0.99 2.69 3.610(3) 155

loop_
_geom_torsion_atom_site_label_1
_geom_torsion_atom_site_label_2
_geom_torsion_atom_site_label_3
_geom_torsion_atom_site_label_4
_geom_torsion_site_symmetry_1
_geom_torsion_site_symmetry_2
_geom_torsion_site_symmetry_3
_geom_torsion_site_symmetry_4
_geom_torsion
_geom_torsion_publ_flag
C6 C1 C2 C3 . . . . 1.5(4) ?
C15 C1 C2 C3 . . . . -178.0(2) ?
C1 C2 C3 C4 . . . . 1.7(5) ?
C2 C3 C4 C5 . . . . -1.8(5) ?
C3 C4 C5 C6 . . . . -1.4(5) ?
C4 C5 C6 C1 . . . . 4.5(4) ?
C4 C5 C6 C7 . . . . -174.3(3) ?
C2 C1 C6 C5 . . . . -4.5(3) ?
C15 C1 C6 C5 . . . . 175.0(2) ?
C2 C1 C6 C7 . . . . 174.3(2) ?
C15 C1 C6 C7 . . . . -6.3(3) ?
C5 C6 C7 C8 . . . . 147.6(3) ?
C1 C6 C7 C8 . . . . -31.2(4) ?
C6 C7 C8 C9 . . . . 3.3(5) ?
C7 C8 C9 C10 . . . . -151.7(3) ?
C7 C8 C9 C14 . . . . 30.0(4) ?
C14 C9 C10 C11 . . . . -0.5(5) ?
C8 C9 C10 C11 . . . . -178.9(3) ?
C9 C10 C11 C12 . . . . 1.3(6) ?
C10 C11 C12 C13 . . . . -1.2(7) ?
C11 C12 C13 C14 . . . . 0.2(6) ?
C12 C13 C14 C9 . . . . 0.5(5) ?
C12 C13 C14 C15 . . . . 177.8(3) ?
C10 C9 C14 C13 . . . . -0.4(4) ?
C8 C9 C14 C13 . . . . 177.8(3) ?
C10 C9 C14 C15 . . . . -177.6(2) ?
C8 C9 C14 C15 . . . . 0.7(4) ?
C13 C14 C15 C16 . . . . -50.4(4) ?
C9 C14 C15 C16 . . . . 126.7(3) ?
C13 C14 C15 C1 . . . . 125.7(3) ?
C9 C14 C15 C1 . . . . -57.2(3) ?
C2 C1 C15 C16 . . . . 56.8(3) ?
C6 C1 C15 C16 . . . . -122.7(3) ?
C2 C1 C15 C14 . . . . -119.1(2) ?
C6 C1 C15 C14 . . . . 61.4(3) ?
C14 C15 C16 C17 . . . . 178.6(2) ?
C1 C15 C16 C17 . . . . 2.9(4) ?
C15 C16 C17 C18 . . . . 134.8(3) ?
C20 N1 C18 C17 . . . . -73.1(2) ?
C19 N1 C18 C17 . . . . 163.0(2) ?
C16 C17 C18 N1 . . . . 173.04(19) ?
C26 C21 C22 C23 . . . . -0.5(4) ?
C35 C21 C22 C23 . . . . 179.8(3) ?
C21 C22 C23 C24 . . . . -2.2(5) ?
C22 C23 C24 C25 . . . . 1.7(5) ?
C23 C24 C25 C26 . . . . 1.5(5) ?
C24 C25 C26 C21 . . . . -4.2(4) ?
C24 C25 C26 C27 . . . . 173.9(3) ?
C22 C21 C26 C25 . . . . 3.7(4) ?
C35 C21 C26 C25 . . . . -176.7(2) ?
C22 C21 C26 C27 . . . . -174.4(3) ?
C35 C21 C26 C27 . . . . 5.3(4) ?
C25 C26 C27 C28 . . . . -146.9(3) ?
C21 C26 C27 C28 . . . . 31.2(4) ?
C26 C27 C28 C29 . . . . -2.0(5) ?
C27 C28 C29 C30 . . . . 151.2(3) ?
C27 C28 C29 C34 . . . . -30.4(4) ?
C34 C29 C30 C31 . . . . 1.5(4) ?
C28 C29 C30 C31 . . . . 180.0(2) ?
C29 C30 C31 C32 . . . . -0.4(4) ?
C30 C31 C32 C33 . . . . -0.8(5) ?
C31 C32 C33 C34 . . . . 0.9(5) ?
C32 C33 C34 C29 . . . . 0.1(5) ?
C32 C33 C34 C35 . . . . -177.5(3) ?
C30 C29 C34 C33 . . . . -1.3(4) ?
C28 C29 C34 C33 . . . . -179.7(3) ?
C30 C29 C34 C35 . . . . 176.2(2) ?
C28 C29 C34 C35 . . . . -2.2(4) ?
C33 C34 C35 C36 . . . . 55.9(4) ?
C29 C34 C35 C36 . . . . -121.6(3) ?
C33 C34 C35 C21 . . . . -123.1(3) ?
C29 C34 C35 C21 . . . . 59.3(3) ?
C22 C21 C35 C36 . . . . -61.0(4) ?
C26 C21 C35 C36 . . . . 119.3(3) ?
C22 C21 C35 C34 . . . . 118.0(3) ?
C26 C21 C35 C34 . . . . -61.7(3) ?
C34 C35 C36 C37 . . . . 178.0(3) ?
C21 C35 C36 C37 . . . . -3.0(5) ?
C35 C36 C37 C38 . . . . 122.6(3) ?
C39 N2 C38 C37 . . . . -61.3(3) ?
C40 N2 C38 C37 . . . . 173.7(3) ?
C36 C37 C38 N2 . . . . -179.8(3) ?
